data_1539727
loop_
_publ_author_name
'Bertinotti, A.'
'Hammann, J.'
'Luzet, D.'
'Vincent, E.'

_publ_section_title
;
 Structure of a new type of satellite phase in Y Ba2 Cu3 O7-delta
;
_journal_name_full 'Physica C (Amsterdam)'
_journal_page_first 227
_journal_page_last 234
_journal_volume 160
_journal_year 1989
_chemical_formula_sum 'Ba Cu3 O4'
_space_group_IT_number 65
_symmetry_space_group_name_Hall '-C 2 2'
_symmetry_space_group_name_H-M 'C m m m'
_cell_angle_alpha 90
_cell_angle_beta 90
_cell_angle_gamma 90
_cell_formula_units_Z 2
_cell_length_a 10.98
_cell_length_b 5.5
_cell_length_c 3.92
_cell_volume 236.729
_citation_journal_id_ASTM PHYCE6
_cod_data_source_file Bertinotti_PHYCE6_1989_1096.cif
_cod_data_source_block Ba1Cu3O4
_cod_original_cell_volume 236.7288
_cod_original_formula_sum 'Ba1 Cu3 O4'
_cod_database_code 1539727

loop_
_symmetry_equiv_pos_as_xyz
x,y,z
-x,-y,z
x,-y,-z
-x,y,-z
-x,-y,-z
x,y,-z
-x,y,z
x,-y,z
x+1/2,y+1/2,z
-x+1/2,-y+1/2,z
x+1/2,-y+1/2,-z
-x+1/2,y+1/2,-z
-x+1/2,-y+1/2,-z
x+1/2,y+1/2,-z
-x+1/2,y+1/2,z
x+1/2,-y+1/2,z

loop_
_atom_site_label
_atom_site_type_symbol
_atom_site_fract_x
_atom_site_fract_y
_atom_site_fract_z
_atom_site_occupancy
_atom_site_U_iso_or_equiv
Cu2 Cu+2 0.2521 0 0 1 0.0
Ba1 Ba+2 0.5 0 0 1 0.0
O1 O-2 0.1264 0.2457 0 1 0.0
Cu1 Cu+2 0 0 0 1 0.0
